data_1555723
loop_
_publ_author_name
'Wang, Zhen'
'Luo, Yi'
'Zhai, Tian-Long'
'Ma, Hui'
'Chen, Jing-Jing'
'Shu, Yuanjie'
'Zhang, Chun'

_publ_section_title
;
 Porous Triphenylbenzene-Based Bicyclooxacalixarene Cage for Selective
 Adsorption of CO2/N2.
;
_journal_issue 18
_journal_name_full 'Organic letters'
_journal_page_first 4574
_journal_page_last 4577
_journal_paper_doi 10.1021/acs.orglett.6b02219
_journal_volume 18
_journal_year 2016
_chemical_formula_moiety 'C69 H33 N9 O6'
_chemical_formula_sum 'C69 H33 N9 O6'
_chemical_formula_weight 1084.04
_space_group_crystal_system monoclinic
_space_group_IT_number 14
_space_group_name_Hall '-P 2yn'
_space_group_name_H-M_alt 'P 1 21/n 1'
_atom_sites_solution_hydrogens geom
_audit_creation_method SHELXL-2014/7
_cell_angle_alpha 90
_cell_angle_beta 111.648(3)
_cell_angle_gamma 90
_cell_formula_units_Z 4
_cell_length_a 14.669(2)
_cell_length_b 32.397(5)
_cell_length_c 19.484(3)
_cell_measurement_reflns_used 20162
_cell_measurement_temperature 100(2)
_cell_measurement_theta_max 27.4417
_cell_measurement_theta_min 1.2571
_cell_volume 8606(2)
_computing_cell_refinement 'CrystalClear (Rigaku Inc., 2007)'
_computing_data_collection 'CrystalClear (Rigaku Inc., 2007)'
_computing_data_reduction 'CrystalClear (Rigaku Inc., 2007)'
_computing_publication_material 'CIFTAB (Sheldrick, 2013)'
_computing_structure_refinement 'SHELXL-2014/7 (Sheldrick, 2014)'
_computing_structure_solution 'SHELXT (Sheldrick, 2014)'
_diffrn_ambient_temperature 100(2)
_diffrn_measured_fraction_theta_full 0.996
_diffrn_measured_fraction_theta_max 0.996
_diffrn_measurement_device_type 'MM007-HF CCD(Saturn 724+)'
_diffrn_measurement_method '\w scans at fixed \c = 45\%'
_diffrn_radiation_type MoK\a
_diffrn_radiation_wavelength 0.71073
_diffrn_reflns_av_R_equivalents 0.0404
_diffrn_reflns_av_unetI/netI 0.0436
_diffrn_reflns_Laue_measured_fraction_full 0.996
_diffrn_reflns_Laue_measured_fraction_max 0.996
_diffrn_reflns_limit_h_max 17
_diffrn_reflns_limit_h_min -12
_diffrn_reflns_limit_k_max 38
_diffrn_reflns_limit_k_min -38
_diffrn_reflns_limit_l_max 23
_diffrn_reflns_limit_l_min -23
_diffrn_reflns_number 15106
_diffrn_reflns_point_group_measured_fraction_full 0.996
_diffrn_reflns_point_group_measured_fraction_max 0.996
_diffrn_reflns_theta_full 25.005
_diffrn_reflns_theta_max 25.005
_diffrn_reflns_theta_min 1.288
_exptl_absorpt_coefficient_mu 0.055
_exptl_crystal_colour colourless
_exptl_crystal_density_diffrn 0.837
_exptl_crystal_description block
_exptl_crystal_F_000 2232
_exptl_crystal_size_max 0.31
_exptl_crystal_size_mid 0.25
_exptl_crystal_size_min 0.17
_platon_squeeze_details
;
The solvent is highly disordered which are treated by the
SQUEEZE/PLATON program.
N: Total Potential Solvent Accessible Void Vol ..................  4290.1 Ang^3
N: Electron Count / Cell =   1321 - To be included in D(calc), F000 & Mol.Wght
;
_refine_diff_density_max 0.444
_refine_diff_density_min -0.417
_refine_diff_density_rms 0.099
_refine_ls_extinction_method none
_refine_ls_goodness_of_fit_ref 0.944
_refine_ls_hydrogen_treatment constr
_refine_ls_matrix_type full
_refine_ls_number_parameters 830
_refine_ls_number_reflns 15106
_refine_ls_number_restraints 70
_refine_ls_restrained_S_all 0.944
_refine_ls_R_factor_all 0.1370
_refine_ls_R_factor_gt 0.1169
_refine_ls_shift/su_max 0.001
_refine_ls_shift/su_mean 0.000
_refine_ls_structure_factor_coef Fsqd
_refine_ls_weighting_details 'w=1/[\s^2^(Fo^2^)+(0.2000P)^2^+7.5000P] where P=(Fo^2^+2Fc^2^)/3'
_refine_ls_weighting_scheme calc
_refine_ls_wR_factor_gt 0.3110
_refine_ls_wR_factor_ref 0.3300
_reflns_Friedel_coverage 0.000
_reflns_number_gt 10116
_reflns_number_total 15106
_reflns_threshold_expression 'I > 2\s(I)'
_cod_data_source_file ol6b02219_si_002.cif
_cod_data_source_block mx4178_sq
_cod_original_cell_volume 8607(2)
_cod_original_sg_symbol_H-M 'P 21/n'
_cod_database_code 1555723
_shelx_shelxl_version_number 2014/7
_shelx_space_group_comment
;
The symmetry employed for this shelxl refinement is uniquely defined
by the following loop, which should always be used as a source of
symmetry information in preference to the above space-group names.
They are only intended as comments.
;
_shelx_estimated_absorpt_t_min 0.993
_shelx_estimated_absorpt_t_max 0.997

loop_
_space_group_symop_operation_xyz
'x, y, z'
'-x+1/2, y+1/2, -z+1/2'
'-x, -y, -z'
'x-1/2, -y-1/2, z-1/2'

loop_
_atom_site_label
_atom_site_type_symbol
_atom_site_fract_x
_atom_site_fract_y
_atom_site_fract_z
_atom_site_U_iso_or_equiv
_atom_site_adp_type
_atom_site_occupancy
_atom_site_site_symmetry_order
_atom_site_calc_flag
_atom_site_refinement_flags_posn
_atom_site_refinement_flags_adp
_atom_site_refinement_flags_occupancy
_atom_site_disorder_assembly
_atom_site_disorder_group
O1 O 0.77623(17) 0.81647(8) 0.01446(13) 0.0586(6) Uani 1 1 d . . . . .
O2 O 0.46662(19) 0.87099(8) -0.06283(14) 0.0609(6) Uani 1 1 d . . . . .
O3 O 0.26720(19) 0.82411(8) 0.48696(13) 0.0606(6) Uani 1 1 d . . . . .
O4 O 0.57966(17) 0.87699(8) 0.56201(14) 0.0610(7) Uani 1 1 d . . . . .
N1 N 0.6235(2) 0.84328(9) -0.02432(15) 0.0509(7) Uani 1 1 d . . . . .
N2 N 0.9043(3) 0.85663(15) -0.0895(2) 0.0974(14) Uani 1 1 d . . . . .
N3 N 0.4280(3) 0.93925(15) -0.2080(2) 0.0915(12) Uani 1 1 d . . . . .
N4 N 0.4237(2) 0.85088(9) 0.52403(15) 0.0537(7) Uani 1 1 d . . . . .
N5 N 0.6155(3) 0.94739(13) 0.7074(2) 0.0803(11) Uani 1 1 d . . . . .
N6 N 0.1423(3) 0.86653(17) 0.5925(2) 0.1039(15) Uani 1 1 d . . . . .
C1 C 0.7087(3) 0.84159(11) -0.03096(18) 0.0530(8) Uani 1 1 d . . . . .
C2 C 0.7305(3) 0.86404(12) -0.0848(2) 0.0583(9) Uani 1 1 d . . . . .
C3 C 0.6613(3) 0.89018(11) -0.12971(19) 0.0582(9) Uani 1 1 d . . . . .
H3 H 0.6755 0.9060 -0.1656 0.070 Uiso 1 1 calc R U . . .
C4 C 0.5708(3) 0.89380(11) -0.12355(18) 0.0555(8) Uani 1 1 d . . . . .
C5 C 0.5550(2) 0.86931(10) -0.06885(17) 0.0466(7) Uani 1 1 d . . . . .
C6 C 0.8287(3) 0.85992(13) -0.0876(2) 0.0682(11) Uani 1 1 d . . . . .
C7 C 0.4944(3) 0.91804(14) -0.1701(2) 0.0675(11) Uani 1 1 d . . . . .
C8 C 0.4518(2) 0.84470(11) -0.01068(18) 0.0529(8) Uani 1 1 d . . . . .
C9 C 0.4781(3) 0.85746(12) 0.0619(2) 0.0674(11) Uani 1 1 d . . . . .
H9 H 0.5052 0.8841 0.0771 0.081 Uiso 1 1 calc R U . . .
C10 C 0.4637(3) 0.83030(11) 0.11128(19) 0.0593(9) Uani 1 1 d . . . . .
H10 H 0.4842 0.8381 0.1617 0.071 Uiso 1 1 calc R U . . .
C11 C 0.4196(2) 0.79115(10) 0.08972(18) 0.0463(7) Uani 1 1 d . . . . .
C12 C 0.3924(2) 0.78056(11) 0.01593(18) 0.0504(8) Uani 1 1 d . . . . .
H12 H 0.3609 0.7548 -0.0008 0.060 Uiso 1 1 calc R U . . .
C13 C 0.4099(3) 0.80640(10) -0.03296(18) 0.0525(8) Uani 1 1 d . . . . .
H13 H 0.3933 0.7980 -0.0828 0.063 Uiso 1 1 calc R U . . .
C14 C 0.4026(2) 0.76363(10) 0.14557(17) 0.0452(7) Uani 1 1 d . . . . .
C15 C 0.4054(2) 0.72050(10) 0.13821(17) 0.0447(7) Uani 1 1 d . . . . .
H15 H 0.4204 0.7093 0.0986 0.054 Uiso 1 1 calc R U . . .
C16 C 0.3868(2) 0.69397(10) 0.18723(16) 0.0439(7) Uani 1 1 d . . . . .
C17 C 0.3625(2) 0.71175(10) 0.24413(18) 0.0500(8) Uani 1 1 d . . . . .
H17 H 0.3479 0.6940 0.2775 0.060 Uiso 1 1 calc R U . . .
C18 C 0.3590(2) 0.75275(10) 0.25318(17) 0.0467(7) Uani 1 1 d . . . . .
C19 C 0.3796(2) 0.77906(10) 0.20395(17) 0.0499(7) Uani 1 1 d . . . . .
H19 H 0.3777 0.8081 0.2104 0.060 Uiso 1 1 calc R U . . .
C20 C 0.3377(2) 0.77098(10) 0.31650(17) 0.0479(7) Uani 1 1 d . . . . .
C21 C 0.2812(3) 0.80694(12) 0.3060(2) 0.0637(10) Uani 1 1 d . . . . .
H21 H 0.2597 0.8201 0.2591 0.076 Uiso 1 1 calc R U . . .
C22 C 0.2557(3) 0.82399(11) 0.3613(2) 0.0612(9) Uani 1 1 d . . . . .
H22 H 0.2154 0.8478 0.3528 0.073 Uiso 1 1 calc R U . . .
C23 C 0.2905(2) 0.80535(11) 0.42849(17) 0.0523(8) Uani 1 1 d . . . . .
C24 C 0.3432(3) 0.76937(11) 0.44176(19) 0.0576(9) Uani 1 1 d . . . . .
H24 H 0.3630 0.7561 0.4885 0.069 Uiso 1 1 calc R U . . .
C25 C 0.3668(3) 0.75284(11) 0.38403(18) 0.0529(8) Uani 1 1 d . . . . .
H25 H 0.4044 0.7282 0.3923 0.063 Uiso 1 1 calc R U . . .
C26 C 0.3368(2) 0.85060(12) 0.53146(17) 0.0528(8) Uani 1 1 d . . . . .
C27 C 0.3127(3) 0.87363(13) 0.58152(19) 0.0610(10) Uani 1 1 d . . . . .
C28 C 0.3858(3) 0.89977(13) 0.6276(2) 0.0643(10) Uani 1 1 d . . . . .
H28 H 0.3731 0.9159 0.6638 0.077 Uiso 1 1 calc R U . . .
C29 C 0.4759(2) 0.90227(12) 0.6207(2) 0.0582(9) Uani 1 1 d . . . . .
C30 C 0.4901(2) 0.87612(11) 0.56831(18) 0.0510(8) Uani 1 1 d . . . . .
C31 C 0.2197(3) 0.87058(16) 0.5866(2) 0.0791(12) Uani 1 1 d . . . . .
C32 C 0.5526(3) 0.92747(13) 0.6690(2) 0.0679(10) Uani 1 1 d . . . . .
C33 C 0.5946(2) 0.84795(11) 0.51208(19) 0.0545(8) Uani 1 1 d . . . . .
C34 C 0.6435(2) 0.81224(12) 0.53915(19) 0.0570(9) Uani 1 1 d . . . . .
H34 H 0.6657 0.8061 0.5904 0.068 Uiso 1 1 calc R U . . .
C35 C 0.6604(3) 0.78466(11) 0.4893(2) 0.0558(8) Uani 1 1 d . . . . .
H35 H 0.6951 0.7597 0.5075 0.067 Uiso 1 1 calc R U . . .
C36 C 0.6277(2) 0.79301(11) 0.41440(18) 0.0496(8) Uani 1 1 d . . . . .
C37 C 0.5804(3) 0.83037(11) 0.38936(19) 0.0575(9) Uani 1 1 d . . . . .
H37 H 0.5611 0.8371 0.3385 0.069 Uiso 1 1 calc R U . . .
C38 C 0.5602(3) 0.85822(11) 0.4367(2) 0.0584(9) Uani 1 1 d . . . . .
H38 H 0.5249 0.8830 0.4187 0.070 Uiso 1 1 calc R U . . .
C39 C 0.6476(2) 0.76465(10) 0.36277(17) 0.0473(7) Uani 1 1 d . . . . .
C40 C 0.6452(2) 0.72124(11) 0.37324(18) 0.0490(7) Uani 1 1 d . . . . .
H40 H 0.6308 0.7109 0.4137 0.059 Uiso 1 1 calc R U . . .
C41 C 0.6639(2) 0.69329(11) 0.32441(18) 0.0522(8) Uani 1 1 d . . . . .
C42 C 0.6885(2) 0.70913(10) 0.26689(17) 0.0450(7) Uani 1 1 d . . . . .
H42 H 0.7056 0.6906 0.2358 0.054 Uiso 1 1 calc R U . . .
C43 C 0.6888(2) 0.75128(11) 0.25398(18) 0.0528(8) Uani 1 1 d . . . . .
C44 C 0.6698(2) 0.77811(10) 0.30329(18) 0.0490(7) Uani 1 1 d . . . . .
H44 H 0.6722 0.8070 0.2956 0.059 Uiso 1 1 calc R U . . .
C45 C 0.7128(3) 0.76749(11) 0.19063(19) 0.0548(8) Uani 1 1 d . . . . .
C46 C 0.7689(3) 0.80328(12) 0.19933(19) 0.0585(9) Uani 1 1 d . . . . .
H46 H 0.7942 0.8167 0.2459 0.070 Uiso 1 1 calc R U . . .
C47 C 0.7879(3) 0.81941(12) 0.1389(2) 0.0647(10) Uani 1 1 d . . . . .
H47 H 0.8235 0.8444 0.1435 0.078 Uiso 1 1 calc R U . . .
C48 C 0.7543(3) 0.79860(12) 0.07377(18) 0.0558(8) Uani 1 1 d . . . . .
C49 C 0.7015(3) 0.76308(11) 0.06428(19) 0.0552(8) Uani 1 1 d . . . . .
H49 H 0.6792 0.7493 0.0179 0.066 Uiso 1 1 calc R U . . .
C50 C 0.6808(3) 0.74719(11) 0.12287(19) 0.0548(8) Uani 1 1 d . . . . .
H50 H 0.6446 0.7223 0.1168 0.066 Uiso 1 1 calc R U . . .
C51 C 0.6626(3) 0.64874(12) 0.33762(19) 0.0603(9) Uani 1 1 d . . . . .
C52 C 0.5951(3) 0.63100(11) 0.3618(2) 0.0575(9) Uani 1 1 d . . . . .
H52 H 0.5471 0.6483 0.3691 0.069 Uiso 1 1 calc R U . . .
C53 C 0.5928(3) 0.58968(12) 0.3763(2) 0.0706(11) Uani 1 1 d . . . . .
H53 H 0.5465 0.5787 0.3950 0.085 Uiso 1 1 calc R U . . .
C54 C 0.6598(3) 0.56463(12) 0.3628(2) 0.0666(10) Uani 1 1 d D . . . .
C55 C 0.7285(3) 0.57962(13) 0.3379(2) 0.0678(10) Uani 1 1 d . . . . .
H55 H 0.7736 0.5615 0.3287 0.081 Uiso 1 1 calc R U . . .
C56 C 0.7316(2) 0.62115(13) 0.3262(2) 0.0615(10) Uani 1 1 d . . . . .
H56 H 0.7807 0.6318 0.3101 0.074 Uiso 1 1 calc R U . . .
C57 C 0.5981(9) 0.5004(2) 0.3215(5) 0.082(3) Uani 0.840(13) 1 d D . P A 1
C58 C 0.5999(9) 0.45748(19) 0.3271(4) 0.094(3) Uani 0.840(13) 1 d D . P A 1
C59 C 0.5326(9) 0.43487(19) 0.2701(4) 0.099(3) Uani 0.840(13) 1 d D . P A 1
H59 H 0.5351 0.4056 0.2710 0.119 Uiso 0.840(13) 1 calc R U P A 1
C60 C 0.4631(10) 0.45464(16) 0.2130(5) 0.084(2) Uani 0.840(13) 1 d D . P A 1
C61 C 0.4636(6) 0.49821(15) 0.2143(4) 0.0588(13) Uani 0.840(13) 1 d D . P A 1
C62 C 0.6684(8) 0.4371(2) 0.3905(4) 0.115(3) Uani 0.840(13) 1 d D . P A 1
C63 C 0.3873(9) 0.4349(2) 0.1494(5) 0.094(3) Uani 0.840(13) 1 d D . P A 1
N7 N 0.5320(4) 0.51997(16) 0.2660(3) 0.0613(13) Uani 0.840(13) 1 d D . P A 1
N8 N 0.3357(7) 0.4182(2) 0.1025(5) 0.097(2) Uani 0.840(13) 1 d D . P A 1
N9 N 0.7282(12) 0.4233(3) 0.4422(6) 0.212(5) Uani 0.840(13) 1 d D U P A 1
O5 O 0.3992(4) 0.51958(10) 0.1532(4) 0.0750(13) Uani 0.840(13) 1 d D . P A 1
O6 O 0.6615(5) 0.52082(10) 0.3772(3) 0.0746(12) Uani 0.840(13) 1 d D . P A 1
C57' C 0.566(2) 0.4979(6) 0.3122(14) 0.032(7) Uani 0.160(13) 1 d D . P A 2
C58' C 0.5565(19) 0.4551(6) 0.3168(12) 0.051(8) Uani 0.160(13) 1 d D U P A 2
C59' C 0.4862(19) 0.4356(8) 0.2550(14) 0.059(9) Uani 0.160(13) 1 d D U P A 2
H59' H 0.4753 0.4070 0.2585 0.071 Uiso 0.160(13) 1 calc R U P A 2
C60' C 0.433(3) 0.4551(9) 0.191(2) 0.084(17) Uani 0.160(13) 1 d D U P A 2
C61' C 0.448(3) 0.4988(8) 0.1931(19) 0.0588(13) Uani 0.160(13) 1 d D . P A 2
C62' C 0.595(3) 0.4307(9) 0.3841(14) 0.115(3) Uani 0.160(13) 1 d D . P A 2
C63' C 0.346(2) 0.4396(12) 0.130(2) 0.069(12) Uani 0.160(13) 1 d D U P A 2
N7' N 0.501(2) 0.5180(9) 0.2553(15) 0.0613(13) Uani 0.160(13) 1 d D . P A 2
N8' N 0.293(3) 0.4241(13) 0.082(2) 0.097(2) Uani 0.160(13) 1 d D . P A 2
N9' N 0.659(3) 0.4118(9) 0.4284(18) 0.113(12) Uani 0.160(13) 1 d D U P A 2
O5' O 0.372(3) 0.5211(4) 0.140(2) 0.0750(13) Uani 0.160(13) 1 d D . P A 2
O6' O 0.639(3) 0.5206(4) 0.3562(19) 0.0746(12) Uani 0.160(13) 1 d D . P A 2
C64 C 0.3942(3) 0.56362(10) 0.1623(2) 0.0631(10) Uani 1 1 d D . . . .
C65 C 0.3263(3) 0.58004(11) 0.1850(2) 0.0644(10) Uani 1 1 d . . . . .
H65 H 0.2828 0.5626 0.1977 0.077 Uiso 1 1 calc R U . . .
C66 C 0.3198(3) 0.62304(11) 0.19005(18) 0.0528(8) Uani 1 1 d . . . . .
H66 H 0.2680 0.6348 0.2017 0.063 Uiso 1 1 calc R U . . .
C67 C 0.3890(2) 0.64860(9) 0.17807(16) 0.0452(7) Uani 1 1 d . . . . .
C68 C 0.4613(3) 0.63004(11) 0.15724(19) 0.0537(8) Uani 1 1 d . . . . .
H68 H 0.5096 0.6469 0.1496 0.064 Uiso 1 1 calc R U . . .
C69 C 0.4639(3) 0.58806(10) 0.1476(2) 0.0592(9) Uani 1 1 d . . . . .
H69 H 0.5115 0.5760 0.1315 0.071 Uiso 1 1 calc R U . . .

loop_
_atom_site_aniso_label
_atom_site_aniso_U_11
_atom_site_aniso_U_22
_atom_site_aniso_U_33
_atom_site_aniso_U_23
_atom_site_aniso_U_13
_atom_site_aniso_U_12
O1 0.0536(13) 0.0835(17) 0.0482(13) 0.0066(12) 0.0299(11) -0.0057(12)
O2 0.0671(15) 0.0712(15) 0.0556(14) 0.0150(12) 0.0356(12) -0.0050(12)
O3 0.0682(15) 0.0779(16) 0.0543(14) -0.0148(12) 0.0443(12) -0.0092(13)
O4 0.0516(13) 0.0798(16) 0.0615(15) -0.0248(12) 0.0324(12) -0.0036(12)
N1 0.0588(16) 0.0593(16) 0.0426(14) 0.0001(12) 0.0281(13) -0.0039(13)
N2 0.087(3) 0.140(4) 0.098(3) -0.010(3) 0.073(2) -0.023(2)
N3 0.088(3) 0.133(3) 0.068(2) 0.029(2) 0.046(2) 0.029(3)
N4 0.0498(15) 0.0719(18) 0.0507(16) -0.0149(14) 0.0317(13) -0.0023(13)
N5 0.069(2) 0.103(3) 0.072(2) -0.042(2) 0.0296(18) -0.008(2)
N6 0.062(2) 0.184(5) 0.082(3) -0.037(3) 0.045(2) -0.012(3)
C1 0.060(2) 0.067(2) 0.0423(17) -0.0130(15) 0.0315(16) -0.0196(17)
C2 0.066(2) 0.068(2) 0.0486(19) -0.0072(16) 0.0297(17) -0.0164(18)
C3 0.071(2) 0.066(2) 0.0519(19) 0.0064(16) 0.0394(18) -0.0121(18)
C4 0.077(2) 0.0571(19) 0.0378(16) 0.0005(14) 0.0276(17) -0.0074(18)
C5 0.0449(16) 0.0598(18) 0.0379(16) -0.0082(14) 0.0187(13) -0.0186(15)
C6 0.078(3) 0.091(3) 0.051(2) -0.0112(19) 0.042(2) -0.034(2)
C7 0.085(3) 0.082(3) 0.055(2) -0.002(2) 0.048(2) -0.008(2)
C8 0.0511(18) 0.068(2) 0.0455(18) 0.0146(15) 0.0245(15) 0.0059(16)
C9 0.100(3) 0.057(2) 0.066(2) -0.0033(17) 0.055(2) -0.019(2)
C10 0.077(2) 0.063(2) 0.0447(18) -0.0009(15) 0.0306(17) -0.0112(18)
C11 0.0481(17) 0.0495(17) 0.0490(17) 0.0011(14) 0.0271(14) -0.0003(14)
C12 0.0515(18) 0.0613(19) 0.0468(18) 0.0007(15) 0.0280(15) -0.0037(15)
C13 0.061(2) 0.0587(19) 0.0436(17) -0.0006(14) 0.0256(15) -0.0031(16)
C14 0.0452(16) 0.0565(18) 0.0398(16) 0.0079(13) 0.0226(13) -0.0023(14)
C15 0.0447(16) 0.0535(17) 0.0433(16) 0.0029(13) 0.0248(14) -0.0006(14)
C16 0.0415(15) 0.0529(17) 0.0403(16) -0.0025(13) 0.0185(13) 0.0023(13)
C17 0.0547(18) 0.0554(18) 0.0459(17) 0.0098(14) 0.0256(15) 0.0005(15)
C18 0.0526(18) 0.0570(18) 0.0409(16) -0.0050(14) 0.0292(14) -0.0040(14)
C19 0.0602(19) 0.0509(17) 0.0428(17) -0.0025(14) 0.0239(15) -0.0046(15)
C20 0.0487(17) 0.0625(19) 0.0374(16) -0.0019(14) 0.0216(14) -0.0001(15)
C21 0.077(2) 0.080(2) 0.0420(18) 0.0121(17) 0.0309(18) 0.012(2)
C22 0.073(2) 0.061(2) 0.057(2) -0.0018(16) 0.0323(18) 0.0131(18)
C23 0.0514(18) 0.076(2) 0.0389(16) -0.0072(15) 0.0279(14) -0.0148(17)
C24 0.071(2) 0.065(2) 0.0427(18) 0.0012(15) 0.0278(17) -0.0046(18)
C25 0.066(2) 0.0586(19) 0.0427(17) -0.0014(14) 0.0306(16) 0.0019(16)
C26 0.0494(18) 0.075(2) 0.0360(16) -0.0027(15) 0.0175(14) 0.0006(16)
C27 0.0535(19) 0.094(3) 0.0421(18) -0.0005(17) 0.0260(16) 0.0247(19)
C28 0.058(2) 0.086(3) 0.055(2) -0.0251(19) 0.0278(17) -0.0001(19)
C29 0.0427(17) 0.075(2) 0.054(2) -0.0155(17) 0.0145(15) 0.0041(16)
C30 0.0480(17) 0.066(2) 0.0452(17) -0.0117(15) 0.0244(15) -0.0075(15)
C31 0.064(2) 0.116(4) 0.068(3) -0.019(2) 0.037(2) 0.002(2)
C32 0.067(2) 0.082(3) 0.065(2) -0.020(2) 0.037(2) 0.002(2)
C33 0.0502(18) 0.071(2) 0.056(2) -0.0099(17) 0.0356(16) -0.0013(16)
C34 0.0480(17) 0.087(2) 0.0456(18) -0.0125(17) 0.0280(15) 0.0049(17)
C35 0.0567(19) 0.063(2) 0.056(2) -0.0121(16) 0.0306(17) -0.0087(16)
C36 0.0450(16) 0.065(2) 0.0465(18) -0.0126(15) 0.0263(14) -0.0075(15)
C37 0.069(2) 0.068(2) 0.0454(18) -0.0083(16) 0.0322(17) 0.0081(18)
C38 0.070(2) 0.059(2) 0.058(2) -0.0070(16) 0.0372(18) 0.0090(17)
C39 0.0407(15) 0.0609(19) 0.0429(17) -0.0106(14) 0.0184(13) 0.0012(14)
C40 0.0434(16) 0.066(2) 0.0437(17) -0.0025(14) 0.0228(14) 0.0024(15)
C41 0.0474(17) 0.069(2) 0.0448(17) -0.0113(15) 0.0220(14) 0.0020(15)
C42 0.0400(15) 0.0571(18) 0.0465(17) -0.0083(14) 0.0260(13) -0.0003(13)
C43 0.0453(17) 0.069(2) 0.0398(17) -0.0083(15) 0.0104(14) 0.0042(15)
C44 0.0469(17) 0.0554(18) 0.0504(18) 0.0036(14) 0.0246(15) 0.0078(14)
C45 0.0560(19) 0.070(2) 0.0524(19) -0.0067(16) 0.0362(16) 0.0001(17)
C46 0.071(2) 0.072(2) 0.0398(17) -0.0133(16) 0.0288(16) -0.0146(18)
C47 0.080(2) 0.063(2) 0.069(2) -0.0135(18) 0.049(2) -0.0162(19)
C48 0.060(2) 0.074(2) 0.0419(17) 0.0063(16) 0.0295(16) 0.0063(18)
C49 0.066(2) 0.069(2) 0.0419(17) -0.0040(15) 0.0325(16) -0.0029(17)
C50 0.058(2) 0.063(2) 0.0526(19) -0.0069(16) 0.0311(16) -0.0108(16)
C51 0.076(2) 0.073(2) 0.0440(18) 0.0025(16) 0.0361(18) 0.0149(19)
C52 0.059(2) 0.065(2) 0.059(2) 0.0037(17) 0.0332(17) 0.0107(17)
C53 0.093(3) 0.062(2) 0.066(2) 0.0108(18) 0.040(2) 0.019(2)
C54 0.096(3) 0.059(2) 0.051(2) 0.0137(16) 0.035(2) 0.026(2)
C55 0.072(2) 0.069(2) 0.067(2) 0.0008(19) 0.031(2) 0.025(2)
C56 0.0405(17) 0.092(3) 0.051(2) -0.0108(18) 0.0162(15) 0.0145(17)
C57 0.119(8) 0.066(5) 0.078(5) 0.011(4) 0.056(5) 0.022(4)
C58 0.157(9) 0.054(3) 0.070(4) 0.008(3) 0.040(5) 0.022(4)
C59 0.154(9) 0.048(3) 0.088(5) 0.020(3) 0.037(5) 0.022(4)
C60 0.153(8) 0.051(3) 0.063(4) -0.008(3) 0.055(5) -0.005(4)
C61 0.083(4) 0.0405(18) 0.066(4) 0.002(2) 0.043(3) 0.004(2)
C62 0.158(9) 0.069(4) 0.099(5) 0.004(3) 0.026(5) 0.017(5)
C63 0.143(9) 0.047(3) 0.099(6) -0.019(4) 0.053(6) -0.029(5)
N7 0.064(3) 0.064(2) 0.072(3) 0.022(2) 0.044(2) 0.024(2)
N8 0.119(6) 0.065(3) 0.115(5) -0.006(3) 0.054(5) -0.009(4)
N9 0.258(13) 0.148(7) 0.175(9) 0.035(7) 0.013(8) 0.051(8)
O5 0.069(4) 0.0489(14) 0.116(4) -0.0081(18) 0.046(3) -0.0054(16)
O6 0.114(4) 0.0579(16) 0.043(3) 0.0116(15) 0.019(2) 0.0241(17)
C57' 0.038(12) 0.030(12) 0.039(13) 0.026(9) 0.029(9) 0.017(8)
C58' 0.059(11) 0.049(11) 0.053(11) -0.004(8) 0.031(8) 0.008(7)
C59' 0.058(11) 0.062(12) 0.068(12) -0.006(8) 0.035(9) 0.007(8)
C60' 0.089(18) 0.081(19) 0.084(19) 0.006(9) 0.032(11) 0.004(9)
C61' 0.083(4) 0.0405(18) 0.066(4) 0.002(2) 0.043(3) 0.004(2)
C62' 0.158(9) 0.069(4) 0.099(5) 0.004(3) 0.026(5) 0.017(5)
C63' 0.064(14) 0.068(15) 0.073(14) 0.001(9) 0.020(9) -0.001(9)
N7' 0.064(3) 0.064(2) 0.072(3) 0.022(2) 0.044(2) 0.024(2)
N8' 0.119(6) 0.065(3) 0.115(5) -0.006(3) 0.054(5) -0.009(4)
N9' 0.137(19) 0.098(17) 0.102(18) 0.015(14) 0.039(14) 0.050(15)
O5' 0.069(4) 0.0489(14) 0.116(4) -0.0081(18) 0.046(3) -0.0054(16)
O6' 0.114(4) 0.0579(16) 0.043(3) 0.0116(15) 0.019(2) 0.0241(17)
C64 0.079(2) 0.0434(18) 0.077(3) -0.0081(17) 0.041(2) -0.0077(17)
C65 0.064(2) 0.057(2) 0.088(3) 0.0122(19) 0.048(2) -0.0066(17)
C66 0.0527(18) 0.064(2) 0.0482(18) 0.0027(15) 0.0261(15) 0.0027(16)
C67 0.0575(18) 0.0472(16) 0.0373(15) 0.0009(12) 0.0252(14) -0.0062(14)
C68 0.0536(19) 0.066(2) 0.0523(19) 0.0012(15) 0.0317(16) -0.0081(16)
C69 0.070(2) 0.0507(18) 0.081(2) 0.0036(17) 0.056(2) 0.0041(16)

loop_
_atom_type_symbol
_atom_type_description
_atom_type_scat_dispersion_real
_atom_type_scat_dispersion_imag
_atom_type_scat_source
C C 0.0033 0.0016 'International Tables Vol C Tables 4.2.6.8 and 6.1.1.4'
H H 0.0000 0.0000 'International Tables Vol C Tables 4.2.6.8 and 6.1.1.4'
N N 0.0061 0.0033 'International Tables Vol C Tables 4.2.6.8 and 6.1.1.4'
O O 0.0106 0.0060 'International Tables Vol C Tables 4.2.6.8 and 6.1.1.4'

loop_
_geom_angle_atom_site_label_1
_geom_angle_atom_site_label_2
_geom_angle_atom_site_label_3
_geom_angle
C1 O1 C48 116.7(2)
C5 O2 C8 116.8(3)
C26 O3 C23 115.2(2)
C30 O4 C33 116.3(3)
C1 N1 C5 118.3(3)
C30 N4 C26 115.9(3)
N1 C1 O1 117.6(3)
N1 C1 C2 122.8(4)
O1 C1 C2 119.5(3)
C3 C2 C1 118.7(3)
C3 C2 C6 122.7(3)
C1 C2 C6 118.5(4)
C2 C3 C4 120.6(3)
C2 C3 H3 119.7
C4 C3 H3 119.7
C3 C4 C7 123.9(3)
C3 C4 C5 116.6(3)
C7 C4 C5 119.4(3)
O2 C5 N1 118.7(3)
O2 C5 C4 118.3(3)
N1 C5 C4 123.0(3)
N2 C6 C2 179.7(6)
N3 C7 C4 177.6(4)
C13 C8 C9 120.9(3)
C13 C8 O2 119.2(3)
C9 C8 O2 119.9(3)
C10 C9 C8 117.8(3)
C10 C9 H9 121.1
C8 C9 H9 121.1
C9 C10 C11 122.4(3)
C9 C10 H10 118.8
C11 C10 H10 118.8
C12 C11 C10 117.1(3)
C12 C11 C14 123.0(3)
C10 C11 C14 119.9(3)
C13 C12 C11 121.1(3)
C13 C12 H12 119.4
C11 C12 H12 119.4
C12 C13 C8 120.6(3)
C12 C13 H13 119.7
C8 C13 H13 119.7
C19 C14 C15 117.7(3)
C19 C14 C11 122.4(3)
C15 C14 C11 119.9(3)
C16 C15 C14 121.7(3)
C16 C15 H15 119.1
C14 C15 H15 119.1
C15 C16 C17 117.4(3)
C15 C16 C67 120.9(3)
C17 C16 C67 121.6(3)
C18 C17 C16 122.8(3)
C18 C17 H17 118.6
C16 C17 H17 118.6
C17 C18 C19 119.0(3)
C17 C18 C20 121.8(3)
C19 C18 C20 119.2(3)
C14 C19 C18 121.4(3)
C14 C19 H19 119.3
C18 C19 H19 119.3
C25 C20 C21 117.4(3)
C25 C20 C18 122.6(3)
C21 C20 C18 119.9(3)
C22 C21 C20 122.3(3)
C22 C21 H21 118.8
C20 C21 H21 118.8
C23 C22 C21 117.5(3)
C23 C22 H22 121.3
C21 C22 H22 121.3
C22 C23 C24 123.1(3)
C22 C23 O3 117.4(3)
C24 C23 O3 119.5(3)
C23 C24 C25 117.6(3)
C23 C24 H24 121.2
C25 C24 H24 121.2
C20 C25 C24 122.0(3)
C20 C25 H25 119.0
C24 C25 H25 119.0
N4 C26 O3 117.0(3)
N4 C26 C27 125.4(3)
O3 C26 C27 117.5(3)
C26 C27 C28 116.5(3)
C26 C27 C31 121.5(4)
C28 C27 C31 122.0(3)
C29 C28 C27 120.5(3)
C29 C28 H28 119.7
C27 C28 H28 119.7
C28 C29 C30 116.1(3)
C28 C29 C32 121.4(3)
C30 C29 C32 122.3(3)
N4 C30 O4 117.2(3)
N4 C30 C29 125.4(3)
O4 C30 C29 117.4(3)
N6 C31 C27 177.3(6)
N5 C32 C29 178.7(4)
C34 C33 C38 122.7(3)
C34 C33 O4 119.2(3)
C38 C33 O4 118.1(3)
C33 C34 C35 118.3(3)
C33 C34 H34 120.8
C35 C34 H34 120.8
C36 C35 C34 121.5(4)
C36 C35 H35 119.2
C34 C35 H35 119.2
C35 C36 C37 118.3(3)
C35 C36 C39 121.4(3)
C37 C36 C39 120.2(3)
C36 C37 C38 122.0(3)
C36 C37 H37 119.0
C38 C37 H37 119.0
C37 C38 C33 117.1(3)
C37 C38 H38 121.5
C33 C38 H38 121.5
C44 C39 C40 117.2(3)
C44 C39 C36 122.9(3)
C40 C39 C36 119.9(3)
C41 C40 C39 121.1(3)
C41 C40 H40 119.5
C39 C40 H40 119.5
C42 C41 C40 118.5(3)
C42 C41 C51 121.8(3)
C40 C41 C51 119.6(3)
C43 C42 C41 121.7(3)
C43 C42 H42 119.1
C41 C42 H42 119.2
C42 C43 C44 118.2(3)
C42 C43 C45 120.7(3)
C44 C43 C45 121.0(3)
C39 C44 C43 123.2(3)
C39 C44 H44 118.4
C43 C44 H44 118.4
C50 C45 C46 119.0(3)
C50 C45 C43 121.1(3)
C46 C45 C43 119.9(3)
C45 C46 C47 119.8(3)
C45 C46 H46 120.1
C47 C46 H46 120.1
C48 C47 C46 118.8(3)
C48 C47 H47 120.6
C46 C47 H47 120.6
C47 C48 C49 122.6(3)
C47 C48 O1 116.2(3)
C49 C48 O1 121.2(3)
C48 C49 C50 119.3(3)
C48 C49 H49 120.4
C50 C49 H49 120.4
C49 C50 C45 120.5(3)
C49 C50 H50 119.8
C45 C50 H50 119.8
C52 C51 C56 115.8(4)
C52 C51 C41 122.1(3)
C56 C51 C41 122.1(3)
C53 C52 C51 123.7(4)
C53 C52 H52 118.1
C51 C52 H52 118.1
C52 C53 C54 117.7(4)
C52 C53 H53 121.2
C54 C53 H53 121.2
C55 C54 C53 122.3(4)
C55 C54 O6 117.3(4)
C53 C54 O6 120.3(5)
C55 C54 O6' 118(2)
C53 C54 O6' 117.2(19)
C54 C55 C56 119.1(3)
C54 C55 H55 120.4
C56 C55 H55 120.4
C55 C56 C51 121.3(4)
C55 C56 H56 119.4
C51 C56 H56 119.4
O6 C57 N7 121.1(6)
O6 C57 C58 116.7(7)
N7 C57 C58 122.1(8)
C59 C58 C57 118.3(6)
C59 C58 C62 120.7(6)
C57 C58 C62 121.0(8)
C60 C59 C58 120.1(5)
C60 C59 H59 119.9
C58 C59 H59 119.9
C59 C60 C61 117.3(8)
C59 C60 C63 126.1(6)
C61 C60 C63 116.6(8)
N7 C61 O5 117.7(4)
N7 C61 C60 122.7(7)
O5 C61 C60 118.8(6)
N9 C62 C58 174.7(11)
N8 C63 C60 175.2(11)
C57 N7 C61 119.1(5)
C61 O5 C64 115.6(5)
C57 O6 C54 112.1(5)
O6' C57' N7' 115.1(18)
O6' C57' C58' 125.8(17)
N7' C57' C58' 118.7(18)
C57' C58' C59' 116.5(16)
C57' C58' C62' 125.5(19)
C59' C58' C62' 116.4(19)
C60' C59' C58' 124.5(19)
C60' C59' H59' 117.7
C58' C59' H59' 117.7
C59' C60' C61' 114(2)
C59' C60' C63' 128(2)
C61' C60' C63' 116(2)
N7' C61' O5' 118(2)
N7' C61' C60' 121(2)
O5' C61' C60' 115(2)
N9' C62' C58' 152(3)
N8' C63' C60' 168(5)
C61' N7' C57' 122(2)
C61' O5' C64 104.0(18)
C57' O6' C54 134(2)
C65 C64 C69 122.0(3)
C65 C64 O5 120.7(4)
C69 C64 O5 117.3(4)
C65 C64 O5' 111(2)
C69 C64 O5' 125(2)
C64 C65 C66 119.7(3)
C64 C65 H65 120.1
C66 C65 H65 120.1
C67 C66 C65 120.4(3)
C67 C66 H66 119.8
C65 C66 H66 119.8
C66 C67 C68 117.9(3)
C66 C67 C16 121.3(3)
C68 C67 C16 120.8(3)
C69 C68 C67 121.7(3)
C69 C68 H68 119.2
C67 C68 H68 119.2
C68 C69 C64 118.1(3)
C68 C69 H69 121.0
C64 C69 H69 121.0

loop_
_geom_bond_atom_site_label_1
_geom_bond_atom_site_label_2
_geom_bond_distance
O1 C1 1.334(4)
O1 C48 1.431(4)
O2 C5 1.346(4)
O2 C8 1.403(4)
O3 C26 1.370(4)
O3 C23 1.439(4)
O4 C30 1.364(4)
O4 C33 1.427(4)
N1 C1 1.304(4)
N1 C5 1.353(4)
N2 C6 1.127(5)
N3 C7 1.199(6)
N4 C30 1.320(4)
N4 C26 1.335(4)
N5 C32 1.149(5)
N6 C31 1.189(5)
C1 C2 1.407(5)
C2 C3 1.363(5)
C2 C6 1.468(6)
C3 C4 1.382(5)
C3 H3 0.9500
C4 C7 1.394(6)
C4 C5 1.414(4)
C8 C13 1.381(5)
C8 C9 1.384(5)
C9 C10 1.377(5)
C9 H9 0.9500
C10 C11 1.416(5)
C10 H10 0.9500
C11 C12 1.386(4)
C11 C14 1.497(4)
C12 C13 1.362(4)
C12 H12 0.9500
C13 H13 0.9500
C14 C19 1.394(4)
C14 C15 1.407(4)
C15 C16 1.385(4)
C15 H15 0.9500
C16 C17 1.407(4)
C16 C67 1.483(4)
C17 C18 1.343(5)
C17 H17 0.9500
C18 C19 1.397(4)
C18 C20 1.501(4)
C19 H19 0.9500
C20 C25 1.358(5)
C20 C21 1.400(5)
C21 C22 1.381(5)
C21 H21 0.9500
C22 C23 1.358(5)
C22 H22 0.9500
C23 C24 1.370(5)
C24 C25 1.400(5)
C24 H24 0.9500
C25 H25 0.9500
C26 C27 1.374(5)
C27 C28 1.401(5)
C27 C31 1.408(5)
C28 C29 1.380(5)
C28 H28 0.9500
C29 C30 1.400(5)
C29 C32 1.426(6)
C33 C34 1.361(5)
C33 C38 1.405(5)
C34 C35 1.408(5)
C34 H34 0.9500
C35 C36 1.384(5)
C35 H35 0.9500
C36 C37 1.391(5)
C36 C39 1.469(4)
C37 C38 1.398(4)
C37 H37 0.9500
C38 H38 0.9500
C39 C44 1.385(4)
C39 C40 1.423(5)
C40 C41 1.411(4)
C40 H40 0.9500
C41 C42 1.396(5)
C41 C51 1.467(5)
C42 C43 1.389(5)
C42 H42 0.9500
C43 C44 1.398(5)
C43 C45 1.498(5)
C44 H44 0.9500
C45 C50 1.392(5)
C45 C46 1.396(5)
C46 C47 1.407(5)
C46 H46 0.9500
C47 C48 1.358(5)
C47 H47 0.9500
C48 C49 1.361(5)
C49 C50 1.384(5)
C49 H49 0.9500
C50 H50 0.9500
C51 C52 1.371(5)
C51 C56 1.429(5)
C52 C53 1.371(5)
C52 H52 0.9500
C53 C54 1.373(5)
C53 H53 0.9500
C54 C55 1.358(6)
C54 O6 1.445(5)
C54 O6' 1.453(10)
C55 C56 1.368(6)
C55 H55 0.9500
C56 H56 0.9500
C57 O6 1.317(9)
C57 N7 1.318(8)
C57 C58 1.395(8)
C58 C59 1.392(10)
C58 C62 1.434(7)
C59 C60 1.360(13)
C59 H59 0.9500
C60 C61 1.412(6)
C60 C63 1.472(12)
C61 N7 1.331(7)
C61 O5 1.401(6)
C62 N9 1.154(7)
C63 N8 1.089(10)
O5 C64 1.443(4)
C57' O6' 1.327(18)
C57' N7' 1.334(17)
C57' C58' 1.398(16)
C58' C59' 1.411(19)
C58' C62' 1.456(17)
C59' C60' 1.36(2)
C59' H59' 0.9500
C60' C61' 1.429(17)
C60' C63' 1.48(2)
C61' N7' 1.329(18)
C61' O5' 1.406(18)
C62' N9' 1.18(2)
C63' N8' 1.095(19)
O5' C64 1.445(10)
C64 C65 1.340(5)
C64 C69 1.404(5)
C65 C66 1.402(5)
C65 H65 0.9500
C66 C67 1.394(5)
C66 H66 0.9500
C67 C68 1.403(5)
C68 C69 1.375(5)
C68 H68 0.9500
C69 H69 0.9500

loop_
_geom_torsion_atom_site_label_1
_geom_torsion_atom_site_label_2
_geom_torsion_atom_site_label_3
_geom_torsion_atom_site_label_4
_geom_torsion
C5 N1 C1 O1 178.5(3)
C5 N1 C1 C2 -3.3(5)
C48 O1 C1 N1 -9.5(4)
C48 O1 C1 C2 172.3(3)
N1 C1 C2 C3 3.2(5)
O1 C1 C2 C3 -178.7(3)
N1 C1 C2 C6 -180.0(3)
O1 C1 C2 C6 -1.8(5)
C1 C2 C3 C4 -1.5(5)
C6 C2 C3 C4 -178.2(3)
C2 C3 C4 C7 -176.2(4)
C2 C3 C4 C5 0.2(5)
C8 O2 C5 N1 -0.9(4)
C8 O2 C5 C4 176.7(3)
C1 N1 C5 O2 179.4(3)
C1 N1 C5 C4 1.9(5)
C3 C4 C5 O2 -177.8(3)
C7 C4 C5 O2 -1.3(5)
C3 C4 C5 N1 -0.3(5)
C7 C4 C5 N1 176.2(3)
C5 O2 C8 C13 -93.5(4)
C5 O2 C8 C9 87.2(4)
C13 C8 C9 C10 1.8(6)
O2 C8 C9 C10 -178.9(3)
C8 C9 C10 C11 -2.8(6)
C9 C10 C11 C12 1.1(6)
C9 C10 C11 C14 -177.8(4)
C10 C11 C12 C13 1.7(5)
C14 C11 C12 C13 -179.4(3)
C11 C12 C13 C8 -2.7(5)
C9 C8 C13 C12 0.9(5)
O2 C8 C13 C12 -178.4(3)
C12 C11 C14 C19 -145.0(3)
C10 C11 C14 C19 33.8(5)
C12 C11 C14 C15 32.1(5)
C10 C11 C14 C15 -149.1(3)
C19 C14 C15 C16 -0.5(5)
C11 C14 C15 C16 -177.8(3)
C14 C15 C16 C17 1.5(4)
C14 C15 C16 C67 179.3(3)
C15 C16 C17 C18 -1.6(5)
C67 C16 C17 C18 -179.3(3)
C16 C17 C18 C19 0.5(5)
C16 C17 C18 C20 -176.9(3)
C15 C14 C19 C18 -0.5(5)
C11 C14 C19 C18 176.6(3)
C17 C18 C19 C14 0.5(5)
C20 C18 C19 C14 178.1(3)
C17 C18 C20 C25 33.3(5)
C19 C18 C20 C25 -144.2(4)
C17 C18 C20 C21 -143.2(4)
C19 C18 C20 C21 39.3(5)
C25 C20 C21 C22 0.3(6)
C18 C20 C21 C22 177.0(3)
C20 C21 C22 C23 2.3(6)
C21 C22 C23 C24 -4.6(6)
C21 C22 C23 O3 177.5(3)
C26 O3 C23 C22 -94.5(4)
C26 O3 C23 C24 87.6(4)
C22 C23 C24 C25 4.1(5)
O3 C23 C24 C25 -178.1(3)
C21 C20 C25 C24 -0.9(5)
C18 C20 C25 C24 -177.5(3)
C23 C24 C25 C20 -1.2(5)
C30 N4 C26 O3 -178.9(3)
C30 N4 C26 C27 -1.1(5)
C23 O3 C26 N4 -10.8(4)
C23 O3 C26 C27 171.2(3)
N4 C26 C27 C28 0.8(6)
O3 C26 C27 C28 178.6(3)
N4 C26 C27 C31 -178.4(4)
O3 C26 C27 C31 -0.6(6)
C26 C27 C28 C29 1.3(6)
C31 C27 C28 C29 -179.5(4)
C27 C28 C29 C30 -2.8(6)
C27 C28 C29 C32 -177.5(4)
C26 N4 C30 O4 179.9(3)
C26 N4 C30 C29 -0.6(6)
C33 O4 C30 N4 -4.9(5)
C33 O4 C30 C29 175.6(3)
C28 C29 C30 N4 2.5(6)
C32 C29 C30 N4 177.2(4)
C28 C29 C30 O4 -178.0(3)
C32 C29 C30 O4 -3.3(6)
C30 O4 C33 C34 -98.8(4)
C30 O4 C33 C38 83.1(4)
C38 C33 C34 C35 0.2(5)
O4 C33 C34 C35 -177.8(3)
C33 C34 C35 C36 -0.6(5)
C34 C35 C36 C37 2.4(5)
C34 C35 C36 C39 178.5(3)
C35 C36 C37 C38 -3.7(5)
C39 C36 C37 C38 -179.9(3)
C36 C37 C38 C33 3.3(5)
C34 C33 C38 C37 -1.5(5)
O4 C33 C38 C37 176.6(3)
C35 C36 C39 C44 -141.9(3)
C37 C36 C39 C44 34.2(5)
C35 C36 C39 C40 37.6(4)
C37 C36 C39 C40 -146.3(3)
C44 C39 C40 C41 -0.6(5)
C36 C39 C40 C41 179.9(3)
C39 C40 C41 C42 2.4(5)
C39 C40 C41 C51 178.9(3)
C40 C41 C42 C43 -4.2(5)
C51 C41 C42 C43 179.3(3)
C41 C42 C43 C44 4.1(5)
C41 C42 C43 C45 -178.3(3)
C40 C39 C44 C43 0.5(5)
C36 C39 C44 C43 180.0(3)
C42 C43 C44 C39 -2.2(5)
C45 C43 C44 C39 -179.8(3)
C42 C43 C45 C50 38.1(5)
C44 C43 C45 C50 -144.4(3)
C42 C43 C45 C46 -141.2(4)
C44 C43 C45 C46 36.3(5)
C50 C45 C46 C47 3.3(6)
C43 C45 C46 C47 -177.3(3)
C45 C46 C47 C48 -2.8(6)
C46 C47 C48 C49 1.1(6)
C46 C47 C48 O1 -179.8(3)
C1 O1 C48 C47 -93.1(4)
C1 O1 C48 C49 86.0(4)
C47 C48 C49 C50 -0.1(6)
O1 C48 C49 C50 -179.1(3)
C48 C49 C50 C45 0.6(5)
C46 C45 C50 C49 -2.3(5)
C43 C45 C50 C49 178.4(3)
C42 C41 C51 C52 -144.3(4)
C40 C41 C51 C52 39.3(5)
C42 C41 C51 C56 35.8(5)
C40 C41 C51 C56 -140.6(3)
C56 C51 C52 C53 1.3(6)
C41 C51 C52 C53 -178.6(4)
C51 C52 C53 C54 -2.7(6)
C52 C53 C54 C55 1.8(6)
C52 C53 C54 O6 179.7(4)
C52 C53 C54 O6' -161.7(14)
C53 C54 C55 C56 0.4(6)
O6 C54 C55 C56 -177.6(4)
O6' C54 C55 C56 163.6(12)
C54 C55 C56 C51 -1.8(6)
C52 C51 C56 C55 1.0(5)
C41 C51 C56 C55 -179.1(3)
O6 C57 C58 C59 178.6(9)
N7 C57 C58 C59 3.3(14)
O6 C57 C58 C62 -0.5(14)
N7 C57 C58 C62 -175.7(9)
C57 C58 C59 C60 -4.2(14)
C62 C58 C59 C60 174.9(9)
C58 C59 C60 C61 0.7(13)
C58 C59 C60 C63 -179.8(9)
C59 C60 C61 N7 4.1(13)
C63 C60 C61 N7 -175.5(8)
C59 C60 C61 O5 174.1(9)
C63 C60 C61 O5 -5.5(13)
O6 C57 N7 C61 -173.9(9)
C58 C57 N7 C61 1.2(13)
O5 C61 N7 C57 -175.1(9)
C60 C61 N7 C57 -5.0(12)
N7 C61 O5 C64 -17.6(12)
C60 C61 O5 C64 171.9(7)
N7 C57 O6 C54 -10.2(12)
C58 C57 O6 C54 174.5(8)
C55 C54 O6 C57 -97.2(8)
C53 C54 O6 C57 84.7(8)
O6' C57' C58' C59' -165(4)
N7' C57' C58' C59' 8(5)
O6' C57' C58' C62' 30(6)
N7' C57' C58' C62' -157(4)
C57' C58' C59' C60' 5(5)
C62' C58' C59' C60' 171(4)
C58' C59' C60' C61' -5(7)
C58' C59' C60' C63' -167(4)
C59' C60' C61' N7' -7(8)
C63' C60' C61' N7' 158(5)
C59' C60' C61' O5' -159(5)
C63' C60' C61' O5' 5(7)
C57' C58' C62' N9' -87(8)
C59' C58' C62' N9' 108(7)
C59' C60' C63' N8' -76(25)
C61' C60' C63' N8' 123(21)
O5' C61' N7' C57' 171(4)
C60' C61' N7' C57' 20(8)
O6' C57' N7' C61' 154(5)
C58' C57' N7' C61' -20(6)
N7' C61' O5' C64 16(7)
C60' C61' O5' C64 169(4)
N7' C57' O6' C54 10(7)
C58' C57' O6' C54 -176(4)
C55 C54 O6' C57' -106(5)
C53 C54 O6' C57' 58(6)
C61 O5 C64 C65 -93.3(8)
C61 O5 C64 C69 85.7(8)
C61' O5' C64 C65 -113(4)
C61' O5' C64 C69 80(4)
C69 C64 C65 C66 4.2(7)
O5 C64 C65 C66 -176.9(5)
O5' C64 C65 C66 -163.1(15)
C64 C65 C66 C67 -5.9(6)
C65 C66 C67 C68 3.3(5)
C65 C66 C67 C16 -176.5(3)
C15 C16 C67 C66 -139.5(3)
C17 C16 C67 C66 38.1(5)
C15 C16 C67 C68 40.7(4)
C17 C16 C67 C68 -141.6(3)
C66 C67 C68 C69 1.0(5)
C16 C67 C68 C69 -179.2(3)
C67 C68 C69 C64 -2.7(6)
C65 C64 C69 C68 0.1(6)
O5 C64 C69 C68 -179.0(4)
O5' C64 C69 C68 165.5(15)

loop_
_platon_squeeze_void_nr
_platon_squeeze_void_average_x
_platon_squeeze_void_average_y
_platon_squeeze_void_average_z
_platon_squeeze_void_volume
_platon_squeeze_void_count_electrons
_platon_squeeze_void_content
1 -0.036 0.000 -0.013 2135 660 ' '
2 -0.010 0.500 0.245 2135 662 ' '
